data_4025173
loop_
_publ_author_name
'Jared F. Mike'
'Jeremy J. Inteman'
'Arkady Ellern'
'Malika Jeffries-EL'

_publ_section_title
;
 Facile Synthesis of 2,6-Disubstituted Benzobisthiazoles: Functional
 Monomers for the Design of Organic Semiconductors
;
_journal_name_full 'Journal of Organic Chemistry'
_journal_page_first 495
_journal_page_last 497
_journal_paper_doi 10.1021/jo9023864
_journal_volume 75
_journal_year 2010
_chemical_formula_sum 'C8 H4 N2 S2'
_chemical_formula_weight 192.25
_space_group_IT_number 14
_symmetry_cell_setting monoclinic
_symmetry_space_group_name_Hall '-P 2yn'
_symmetry_space_group_name_H-M 'P 1 21/n 1'
_atom_sites_solution_hydrogens geom
_atom_sites_solution_primary direct
_atom_sites_solution_secondary difmap
_audit_creation_method 'APEX2 v2009.7-0'
_cell_angle_alpha 90
_cell_angle_beta 92.310(5)
_cell_angle_gamma 90
_cell_formula_units_Z 2
_cell_length_a 3.8605(15)
_cell_length_b 16.025(6)
_cell_length_c 6.053(2)
_cell_measurement_temperature 153.(2)
_cell_volume 374.2(2)
_computing_cell_refinement 'SAINT V7.66A (Bruker AXS, 2009)'
_computing_data_collection 'APEX2 Suite (Bruker AXS, 2009)'
_computing_data_reduction 'SAINT V7.66A (Bruker AXS, 2009)'
_computing_molecular_graphics 'XSHELL (Bruker AXS, 2007)'
_computing_publication_material 'APEX2 Suite (Bruker AXS, 2009)'
_computing_structure_refinement 'SHELXL-97 (Sheldrick, 2008)'
_computing_structure_solution 'SHELXS-97 (Sheldrick, 2008)'
_diffrn_ambient_temperature 153.(2)
_diffrn_measured_fraction_theta_full 0.990
_diffrn_measured_fraction_theta_max 0.990
_diffrn_measurement_device_type 'BRUKER APEX2 CCD Diffractometer'
_diffrn_measurement_method '\w scan'
_diffrn_radiation_monochromator graphite
_diffrn_radiation_type MoK\a
_diffrn_radiation_wavelength 0.71073
_diffrn_reflns_av_R_equivalents 0.0380
_diffrn_reflns_av_sigmaI/netI 0.0343
_diffrn_reflns_limit_h_max 5
_diffrn_reflns_limit_h_min -5
_diffrn_reflns_limit_k_max 22
_diffrn_reflns_limit_k_min -22
_diffrn_reflns_limit_l_max 8
_diffrn_reflns_limit_l_min -8
_diffrn_reflns_number 4166
_diffrn_reflns_theta_full 30.42
_diffrn_reflns_theta_max 30.42
_diffrn_reflns_theta_min 2.54
_exptl_absorpt_coefficient_mu 0.640
_exptl_absorpt_correction_T_max 0.95
_exptl_absorpt_correction_T_min 0.27
_exptl_absorpt_correction_type multi-scan
_exptl_absorpt_process_details 'Bruker SADABS'
_exptl_crystal_colour colourless
_exptl_crystal_density_diffrn 1.706
_exptl_crystal_density_method 'not measured'
_exptl_crystal_description block
_exptl_crystal_F_000 196
_exptl_crystal_size_max 2.80
_exptl_crystal_size_mid 1.30
_exptl_crystal_size_min 0.08
_refine_diff_density_max 0.422
_refine_diff_density_min -0.760
_refine_ls_extinction_method none
_refine_ls_goodness_of_fit_ref 1.053
_refine_ls_hydrogen_treatment constr
_refine_ls_matrix_type full
_refine_ls_number_parameters 55
_refine_ls_number_reflns 1129
_refine_ls_number_restraints 0
_refine_ls_restrained_S_all 1.053
_refine_ls_R_factor_all 0.0535
_refine_ls_R_factor_gt 0.0409
_refine_ls_shift/su_max 0.000
_refine_ls_shift/su_mean 0.000
_refine_ls_structure_factor_coef Fsqd
_refine_ls_weighting_details 'calc w=1/[\s^2^(Fo^2^)+(0.0573P)^2^+0.2992P] where P=(Fo^2^+2Fc^2^)/3'
_refine_ls_weighting_scheme calc
_refine_ls_wR_factor_gt 0.1010
_refine_ls_wR_factor_ref 0.1097
_reflns_number_gt 919
_reflns_number_total 1129
_reflns_threshold_expression >2sigma(I)
_cod_data_source_file jo9023864_si_002.cif
_cod_data_source_block I
_cod_database_code 4025173

loop_
_symmetry_equiv_pos_as_xyz
'x, y, z'
'-x+1/2, y+1/2, -z+1/2'
'-x, -y, -z'
'x-1/2, -y-1/2, z-1/2'

loop_
_atom_site_type_symbol
_atom_site_label
_atom_site_fract_x
_atom_site_fract_y
_atom_site_fract_z
_atom_site_U_iso_or_equiv
_atom_site_adp_type
_atom_site_calc_flag
_atom_site_refinement_flags
_atom_site_occupancy
_atom_site_disorder_assembly
_atom_site_disorder_group
S S1 0.81664(12) 0.36677(3) 0.69843(8) 0.02005(17) Uani d . 1 . .
N N1 0.5971(5) 0.33095(11) 1.0864(2) 0.0218(4) Uani d . 1 . .
C C1 0.7362(5) 0.29939(12) 0.9159(2) 0.0229(4) Uani d . 1 . .
H H1 0.7916 0.243 0.9092 0.028 Uiso calc R 1 . .
C C2 0.6470(5) 0.44797(12) 0.8495(2) 0.0157(4) Uani d . 1 . .
C C3 0.6110(5) 0.53131(12) 0.7922(2) 0.0173(4) Uani d . 1 . .
H H3 0.6843 0.5514 0.6577 0.021 Uiso calc R 1 . .
C C4 0.5400(5) 0.41626(12) 1.0550(2) 0.0164(4) Uani d . 1 . .

loop_
_atom_site_aniso_label
_atom_site_aniso_U_11
_atom_site_aniso_U_22
_atom_site_aniso_U_33
_atom_site_aniso_U_12
_atom_site_aniso_U_13
_atom_site_aniso_U_23
S1 0.0215(2) 0.0253(2) 0.0135(2) 0.00119(18) 0.00280(17) -0.00287(17)
N1 0.0258(8) 0.0225(8) 0.0171(8) -0.0007(7) 0.0009(5) 0.0034(5)
C1 0.0246(10) 0.0232(9) 0.0209(9) 0.0014(8) -0.0004(8) 0.0010(7)
C2 0.0150(8) 0.0221(8) 0.0101(7) -0.0005(7) 0.0004(5) -0.0022(5)
C3 0.0181(8) 0.0247(9) 0.0091(7) -0.0021(7) 0.0025(5) 0.0008(5)
C4 0.0170(8) 0.0216(9) 0.0106(8) -0.0007(7) -0.0012(5) 0.0005(5)

loop_
_atom_type_symbol
_atom_type_description
_atom_type_scat_dispersion_real
_atom_type_scat_dispersion_imag
_atom_type_scat_source
C C 0.0033 0.0016 'International Tables Vol C Tables 4.2.6.8 and 6.1.1.4'
H H 0.0000 0.0000 'International Tables Vol C Tables 4.2.6.8 and 6.1.1.4'
N N 0.0061 0.0033 'International Tables Vol C Tables 4.2.6.8 and 6.1.1.4'
S S 0.1246 0.1234 'International Tables Vol C Tables 4.2.6.8 and 6.1.1.4'

loop_
_geom_angle_atom_site_label_1
_geom_angle_atom_site_label_2
_geom_angle_atom_site_label_3
_geom_angle_site_symmetry_1
_geom_angle_site_symmetry_3
_geom_angle
_geom_angle_publ_flag
C2 S1 C1 . . 89.07(10) ?
C1 N1 C4 . . 110.15(17) ?
N1 C1 S1 . . 117.14(16) ?
N1 C1 H1 . . 121.4 ?
S1 C1 H1 . . 121.4 ?
C3 C2 C4 . . 122.30(17) ?
C3 C2 S1 . . 128.86(14) ?
C4 C2 S1 . . 108.84(14) ?
C2 C3 C4 . 3_667 117.07(16) ?
C2 C3 H3 . . 121.5 ?
C4 C3 H3 3_667 . 121.5 ?
C3 C4 N1 3_667 . 124.57(16) ?
C3 C4 C2 3_667 . 120.63(17) ?
N1 C4 C2 . . 114.80(16) ?

loop_
_geom_bond_atom_site_label_1
_geom_bond_atom_site_label_2
_geom_bond_site_symmetry_2
_geom_bond_distance
_geom_bond_publ_flag
S1 C2 . 1.734(2) ?
S1 C1 . 1.740(2) ?
N1 C1 . 1.286(3) ?
N1 C4 . 1.397(3) ?
C1 H1 . 0.93 ?
C2 C3 . 1.386(3) ?
C2 C4 . 1.420(2) ?
C3 C4 3_667 1.394(3) ?
C3 H3 . 0.93 ?
C4 C3 3_667 1.394(3) ?
